data_1551798
loop_
_publ_author_name
'FUJII, Isao'

_publ_section_title
;
 Crystal Structure of L-(S)-Tryptophane D-(R)-mandelate 1.5H2O
;
_journal_name_full 'X-ray Structure Analysis Online'
_journal_page_first 35
_journal_paper_doi 10.2116/xraystruct.25.35
_journal_volume 25
_journal_year 2009
_chemical_absolute_configuration rm
_chemical_compound_source 'see text'
_chemical_formula_moiety '(C11 H12 N2 O2), (C8 H8 O3), 1.5(H2 O)'
_chemical_formula_sum 'C19 H23 N2 O6.5'
_chemical_formula_weight 383.40
_chemical_name_common 'L-(S)-Tryptophane-D-(R)-Mandelate 1.5H2O'
_space_group_IT_number 5
_space_group_name_Hall 'C 2y'
_space_group_name_H-M_alt 'C 1 2 1'
_symmetry_cell_setting monoclinic
_symmetry_Int_Tables_number 5
_symmetry_space_group_name_Hall 'C 2y'
_symmetry_space_group_name_H-M 'C 1 2 1'
_atom_sites_solution_hydrogens geom
_atom_sites_solution_primary direct
_atom_sites_solution_secondary difmap
_cell_angle_alpha 90
_cell_angle_beta 103.483(6)
_cell_angle_gamma 90
_cell_formula_units_Z 4
_cell_length_a 32.997(2)
_cell_length_b 5.8823(8)
_cell_length_c 9.8717(9)
_cell_measurement_reflns_used 25
_cell_measurement_temperature 297
_cell_measurement_theta_max 35
_cell_measurement_theta_min 28
_cell_volume 1863.3(3)
_computing_publication_material 'PLATON (Spek, 2003)'
_computing_structure_refinement 'SHELXL-97 (Sheldrick, 1997)'
_diffrn_ambient_temperature 297
_diffrn_measured_fraction_theta_full 1.000
_diffrn_measured_fraction_theta_max 1.000
_diffrn_measurement_device_type 'Enraf-Nonius CAD4'
_diffrn_measurement_method '\w/2\q scans'
_diffrn_radiation_monochromator graphite
_diffrn_radiation_probe x-ray
_diffrn_radiation_source 'tube sealed'
_diffrn_radiation_type CuK\a
_diffrn_radiation_wavelength 1.54184
_diffrn_reflns_av_R_equivalents 0.0252
_diffrn_reflns_av_sigmaI/netI 0.0145
_diffrn_reflns_limit_h_max 40
_diffrn_reflns_limit_h_min -40
_diffrn_reflns_limit_k_max 0
_diffrn_reflns_limit_k_min -7
_diffrn_reflns_limit_l_max 12
_diffrn_reflns_limit_l_min 0
_diffrn_reflns_number 2246
_diffrn_reflns_reduction_process
;
;
_diffrn_reflns_theta_full 75.0
_diffrn_reflns_theta_max 75.0
_diffrn_reflns_theta_min 2.75
_diffrn_standards_decay_% -0.04
_diffrn_standards_interval_count 300
_diffrn_standards_number 3
_exptl_absorpt_coefficient_mu 0.868
_exptl_absorpt_correction_T_max 0.845
_exptl_absorpt_correction_T_min 0.723
_exptl_absorpt_correction_type psi-scan
_exptl_crystal_colour colorless
_exptl_crystal_density_diffrn 1.367
_exptl_crystal_density_method 'Not Measured'
_exptl_crystal_description rod
_exptl_crystal_F_000 812
_exptl_crystal_size_max 0.400
_exptl_crystal_size_mid 0.300
_exptl_crystal_size_min 0.200
_refine_diff_density_max 0.245
_refine_diff_density_min -0.211
_refine_diff_density_rms 0.042
_refine_ls_abs_structure_details 'Flack H.D. (1983), Acta Cryst. A39, 876-881'
_refine_ls_abs_structure_Flack 0.1(2)
_refine_ls_extinction_coef 0.0051(4)
_refine_ls_extinction_expression FC^*^=KFC[1+0.001XFC^2^\L^3^/SIN(2\Q)]^-1/4^
_refine_ls_extinction_method shelxl
_refine_ls_goodness_of_fit_ref 1.043
_refine_ls_hydrogen_treatment noref
_refine_ls_matrix_type full
_refine_ls_number_parameters 250
_refine_ls_number_reflns 2121
_refine_ls_number_restraints 1
_refine_ls_restrained_S_all 1.042
_refine_ls_R_factor_all 0.0368
_refine_ls_R_factor_gt 0.0346
_refine_ls_shift/su_max 0.003
_refine_ls_shift/su_mean 0.000
_refine_ls_structure_factor_coef Fsqd
_refine_ls_weighting_details 'calc w=1/[\s^2^(Fo^2^)+(0.0729P)^2^+0.3228P] where P=(Fo^2^+2Fc^2^)/3'
_refine_ls_weighting_scheme calc
_refine_ls_wR_factor_gt 0.0948
_refine_ls_wR_factor_ref 0.0971
_reflns_number_gt 2012
_reflns_number_total 2120
_reflns_threshold_expression I>2\s(I)
_cod_data_source_file 25_35_1.cif
_cod_data_source_block TRPMAN
_cod_depositor_comments
;
The following automatic conversions were performed:

'_symmetry_cell_setting' value 'Monoclinic' changed to 'monoclinic'
according to
/home/andrius/struct/COD-crude-data/automatic-downloads/current/J-STAGE/lib/dictionaries/cif_core.dic
dictionary named 'cif_core.dic' version 2.4.2 from 2011-04-26.

Automatic conversion script
Id: cif_fix_values 6524 2018-11-02 12:15:13Z antanas 
;
_cod_original_sg_symbol_H-M 'C 2'
_cod_original_formula_sum 'C19 H23 N2 O6.50'
_cod_database_code 1551798

loop_
_symmetry_equiv_pos_site_id
_symmetry_equiv_pos_as_xyz
1 x,y,z
2 -x,y,-z
3 1/2+x,1/2+y,z
4 1/2-x,1/2+y,-z

loop_
_atom_site_aniso_label
_atom_site_aniso_U_11
_atom_site_aniso_U_22
_atom_site_aniso_U_33
_atom_site_aniso_U_23
_atom_site_aniso_U_13
_atom_site_aniso_U_12
O1 0.0494(8) 0.0250(7) 0.0430(7) -0.0010(6) 0.0173(6) 0.0006(6)
O2 0.0587(9) 0.0380(9) 0.0536(8) -0.0018(7) 0.0333(7) -0.0100(8)
N1 0.0336(7) 0.0266(8) 0.0362(8) 0.0008(6) 0.0089(6) 0.0008(7)
N2 0.0465(10) 0.0489(12) 0.0570(11) 0.0041(10) 0.0021(8) 0.0177(10)
C1 0.0397(9) 0.0270(9) 0.0257(8) 0.0009(7) 0.0102(7) -0.0035(8)
C2 0.0324(8) 0.0236(9) 0.0262(7) 0.0003(7) 0.0089(6) 0.0004(7)
C3 0.0338(9) 0.0369(11) 0.0327(9) -0.0045(8) 0.0056(7) 0.0001(8)
C4 0.0454(11) 0.0432(13) 0.0410(10) 0.0072(10) 0.0059(8) 0.0041(10)
C5 0.0322(8) 0.0335(10) 0.0319(8) 0.0007(8) 0.0032(7) -0.0003(8)
C6 0.0487(11) 0.0483(13) 0.0476(11) 0.0083(11) 0.0041(9) -0.0122(11)
C7 0.0698(16) 0.088(2) 0.0469(12) 0.0072(15) 0.0116(11) -0.0369(18)
C8 0.0494(13) 0.114(3) 0.0556(14) -0.0219(18) 0.0189(11) -0.0380(18)
C9 0.0351(10) 0.093(2) 0.0592(14) -0.0242(17) 0.0127(10) -0.0040(14)
C10 0.0339(9) 0.0513(13) 0.0427(10) -0.0090(11) 0.0030(8) 0.0025(10)
C11 0.0311(8) 0.0383(11) 0.0342(9) -0.0021(8) 0.0023(7) -0.0052(8)
O3 0.0386(7) 0.0384(8) 0.0416(7) -0.0008(7) 0.0115(6) -0.0085(7)
O4 0.0416(7) 0.0511(9) 0.0338(6) -0.0034(7) 0.0113(5) -0.0027(8)
O5 0.0436(7) 0.0377(8) 0.0442(7) 0.0073(7) 0.0137(6) 0.0056(7)
C12 0.0361(8) 0.0266(9) 0.0370(9) -0.0050(8) 0.0132(7) -0.0001(8)
C13 0.0374(9) 0.0320(10) 0.0364(9) -0.0037(8) 0.0114(7) -0.0067(8)
C14 0.0321(8) 0.0365(10) 0.0312(8) 0.0021(8) 0.0103(6) -0.0031(8)
C15 0.0364(9) 0.0507(14) 0.0425(10) 0.0030(10) 0.0055(8) -0.0095(10)
C16 0.0300(10) 0.079(2) 0.0575(13) 0.0166(14) 0.0101(9) 0.0040(12)
C17 0.0437(11) 0.0626(17) 0.0538(13) 0.0109(12) 0.0168(9) 0.0203(12)
C18 0.0503(12) 0.0422(12) 0.0413(10) 0.0017(10) 0.0135(8) 0.0083(11)
C19 0.0350(9) 0.0377(11) 0.0398(9) -0.0031(9) 0.0111(7) -0.0019(9)
O6 0.0514(9) 0.0363(9) 0.0741(11) -0.0014(9) 0.0235(8) -0.0020(8)
O7 0.0614(14) 0.0472(15) 0.0613(14) 0.0000 0.0009(11) 0.0000

loop_
_atom_site_label
_atom_site_type_symbol
_atom_site_thermal_displace_type
_atom_site_fract_x
_atom_site_fract_y
_atom_site_fract_z
_atom_site_occupancy
_atom_site_U_iso_or_equiv
_atom_site_calc_flag
_atom_site_refinement_flags
O1 O Uani 0.79822(5) 0.0023(3) 0.78555(15) 1.000 0.0381(4) . .
O2 O Uani 0.75069(5) 0.1354(3) 0.89182(17) 1.000 0.0468(5) . .
N1 N Uani 0.76336(5) 0.5715(3) 0.83443(16) 1.000 0.0320(4) . .
N2 N Uani 0.92863(6) 0.1095(4) 0.9577(2) 1.000 0.0524(6) . .
C1 C Uani 0.78013(6) 0.1628(3) 0.83493(18) 1.000 0.0304(5) . .
C2 C Uani 0.79664(6) 0.4042(3) 0.82547(18) 1.000 0.0271(5) . .
C3 C Uani 0.83437(5) 0.4536(4) 0.94657(19) 1.000 0.0348(6) . .
C4 C Uani 0.89247(7) 0.1561(5) 0.9980(2) 1.000 0.0439(7) . .
C5 C Uani 0.87424(6) 0.3453(4) 0.93210(19) 1.000 0.0332(5) . .
C6 C Uani 0.89836(7) 0.6043(5) 0.7523(2) 1.000 0.0494(7) . .
C7 C Uani 0.92896(9) 0.6238(7) 0.6782(3) 1.000 0.0686(9) . .
C8 C Uani 0.96162(9) 0.4666(8) 0.6964(3) 1.000 0.0719(12) . .
C9 C Uani 0.96510(7) 0.2904(7) 0.7887(3) 1.000 0.0622(9) . .
C10 C Uani 0.93398(6) 0.2679(5) 0.8628(2) 1.000 0.0436(6) . .
C11 C Uani 0.90038(6) 0.4227(4) 0.8444(2) 1.000 0.0354(5) . .
O3 O Uani 0.78999(4) 0.0143(3) 0.44825(15) 1.000 0.0392(4) . .
O4 O Uani 0.84424(4) 0.0992(3) 0.62292(14) 1.000 0.0418(4) . .
O5 O Uani 0.82088(4) 0.2807(3) 0.27203(15) 1.000 0.0413(4) . .
C12 C Uani 0.82456(6) 0.0983(4) 0.4932(2) 1.000 0.0325(5) . .
C13 C Uani 0.84871(6) 0.2101(4) 0.3975(2) 1.000 0.0348(5) . .
C14 C Uani 0.87938(6) 0.0434(4) 0.36037(19) 1.000 0.0328(5) . .
C15 C Uani 0.92148(6) 0.0958(5) 0.3876(2) 1.000 0.0438(6) . .
C16 C Uani 0.94926(7) -0.0543(6) 0.3485(3) 1.000 0.0555(9) . .
C17 C Uani 0.93514(7) -0.2558(5) 0.2828(3) 1.000 0.0525(8) . .
C18 C Uani 0.89330(7) -0.3121(5) 0.2575(2) 1.000 0.0441(7) . .
C19 C Uani 0.86563(6) -0.1629(4) 0.2952(2) 1.000 0.0371(6) . .
O6 O Uani 0.71350(5) 0.0365(3) 0.5371(2) 1.000 0.0525(6) . .
O7 O Uani 1.00000 -0.2400(5) 1.00000 1.000 0.0588(8) . .
H1A H Uiso 0.77290 0.71190 0.82890 1.000 0.0480 calc R
H1B H Uiso 0.75610 0.55420 0.91520 1.000 0.0480 calc R
H1C H Uiso 0.74130 0.54810 0.76460 1.000 0.0480 calc R
H2A H Uiso 0.80470 0.42320 0.73660 1.000 0.0320 calc R
H3A H Uiso 0.83840 0.61680 0.95420 1.000 0.0420 calc R
H3B H Uiso 0.82810 0.40100 1.03250 1.000 0.0420 calc R
H4 H Uiso 0.94520 -0.00160 0.98760 1.000 0.0630 calc R
H5 H Uiso 0.88200 0.07050 1.06130 1.000 0.0530 calc R
H6 H Uiso 0.87690 0.71000 0.74090 1.000 0.0590 calc R
H7 H Uiso 0.92780 0.74290 0.61550 1.000 0.0820 calc R
H8 H Uiso 0.98150 0.48250 0.64410 1.000 0.0860 calc R
H9 H Uiso 0.98730 0.18920 0.80170 1.000 0.0750 calc R
H11 H Uiso 0.82980 0.06570 0.68530 1.000 0.0500 . .
H12 H Uiso 0.80390 0.39410 0.29250 1.000 0.0750 . .
H12A H Uiso 0.86380 0.34240 0.44430 1.000 0.0420 calc R
H13 H Uiso 0.93110 0.23140 0.43200 1.000 0.0530 calc R
H14 H Uiso 0.97750 -0.01860 0.36670 1.000 0.0670 calc R
H15 H Uiso 0.95380 -0.35430 0.25550 1.000 0.0630 calc R
H16 H Uiso 0.88390 -0.44970 0.21520 1.000 0.0530 calc R
H17 H Uiso 0.83750 -0.19990 0.27710 1.000 0.0450 calc R
H21 H Uiso 0.71150 0.18790 0.53260 1.000 0.0500 . .
H22 H Uiso 0.73830 0.02390 0.51440 1.000 0.0500 . .
H31 H Uiso 0.99150 -0.31310 0.91470 1.000 0.0500 . .

loop_
_atom_type_symbol
_atom_type_description
_atom_type_scat_dispersion_real
_atom_type_scat_dispersion_imag
_atom_type_scat_source
O O 0.0492 0.0322 'International Tables Vol C Tables 4.2.6.8 and 6.1.1.4'
N N 0.0311 0.0180 'International Tables Vol C Tables 4.2.6.8 and 6.1.1.4'
H H 0.0000 0.0000 'International Tables Vol C Tables 4.2.6.8 and 6.1.1.4'
C C 0.0181 0.0091 'International Tables Vol C Tables 4.2.6.8 and 6.1.1.4'

loop_
_geom_angle_atom_site_label_1
_geom_angle_atom_site_label_2
_geom_angle_atom_site_label_3
_geom_angle
_geom_angle_site_symmetry_3
_geom_angle_publ_flag
C12 O4 H11 117.00 . no
C13 O5 H12 109.00 . no
H21 O6 H22 98.00 . no
H31 O7 H31 125.00 2_757 no
C4 N2 C10 108.9(2) . yes
H1A N1 H1B 110.00 . no
C2 N1 H1C 109.00 . no
H1A N1 H1C 109.00 . no
H1B N1 H1C 110.00 . no
C2 N1 H1B 109.00 . no
C2 N1 H1A 109.00 . no
C10 N2 H4 126.00 . no
C4 N2 H4 125.00 . no
O2 C1 C2 118.37(17) . no
O1 C1 O2 124.29(18) . no
O1 C1 C2 117.32(17) . no
N1 C2 C3 107.61(15) . no
N1 C2 C1 109.31(16) . no
C1 C2 C3 111.25(15) . no
C2 C3 C5 114.51(16) . no
N2 C4 C5 110.1(2) . no
C3 C5 C11 126.07(19) . no
C3 C5 C4 127.16(19) . no
C4 C5 C11 106.77(19) . no
C7 C6 C11 118.6(3) . no
C6 C7 C8 120.8(3) . no
C7 C8 C9 121.9(3) . no
C8 C9 C10 117.5(3) . no
N2 C10 C11 107.80(18) . no
N2 C10 C9 130.8(3) . no
C9 C10 C11 121.4(3) . no
C5 C11 C10 106.42(19) . no
C6 C11 C10 119.6(2) . no
C5 C11 C6 134.0(2) . no
C1 C2 H2A 110.00 . no
N1 C2 H2A 110.00 . no
C3 C2 H2A 110.00 . no
C5 C3 H3A 109.00 . no
C2 C3 H3B 109.00 . no
C5 C3 H3B 109.00 . no
H3A C3 H3B 108.00 . no
C2 C3 H3A 109.00 . no
N2 C4 H5 125.00 . no
C5 C4 H5 125.00 . no
C7 C6 H6 121.00 . no
C11 C6 H6 121.00 . no
C6 C7 H7 120.00 . no
C8 C7 H7 120.00 . no
C7 C8 H8 119.00 . no
C9 C8 H8 119.00 . no
C8 C9 H9 121.00 . no
C10 C9 H9 121.00 . no
O3 C12 O4 124.70(19) . no
O4 C12 C13 113.48(17) . no
O3 C12 C13 121.82(17) . no
O5 C13 C14 108.11(16) . no
C12 C13 C14 110.31(19) . no
O5 C13 C12 110.01(16) . no
C15 C14 C19 119.0(2) . no
C13 C14 C19 120.65(18) . no
C13 C14 C15 120.3(2) . no
C14 C15 C16 120.0(2) . no
C15 C16 C17 120.3(2) . no
C16 C17 C18 120.3(2) . no
C17 C18 C19 119.6(2) . no
C14 C19 C18 120.8(2) . no
C12 C13 H12A 109.00 . no
C14 C13 H12A 109.00 . no
O5 C13 H12A 109.00 . no
C14 C15 H13 120.00 . no
C16 C15 H13 120.00 . no
C15 C16 H14 120.00 . no
C17 C16 H14 120.00 . no
C18 C17 H15 120.00 . no
C16 C17 H15 120.00 . no
C17 C18 H16 120.00 . no
C19 C18 H16 120.00 . no
C18 C19 H17 120.00 . no
C14 C19 H17 120.00 . no

loop_
_geom_bond_atom_site_label_1
_geom_bond_atom_site_label_2
_geom_bond_distance
_geom_bond_site_symmetry_2
_geom_bond_publ_flag
O1 C1 1.273(3) . yes
O2 C1 1.241(3) . yes
O3 C12 1.227(3) . yes
O4 C12 1.294(2) . yes
O5 C13 1.421(2) . yes
O4 H11 0.8800 . no
O5 H12 0.9200 . no
O6 H21 0.8900 . no
O6 H22 0.9000 . no
O7 H31 0.9300 2_757 no
O7 H31 0.9300 . no
N1 C2 1.493(3) . yes
N2 C10 1.362(3) . yes
N2 C4 1.371(3) . yes
N1 H1B 0.8900 . no
N1 H1C 0.8900 . no
N1 H1A 0.8900 . no
N2 H4 0.8600 . no
C1 C2 1.532(3) . no
C2 C3 1.539(3) . no
C3 C5 1.498(3) . no
C4 C5 1.357(3) . no
C5 C11 1.431(3) . no
C6 C11 1.394(3) . no
C6 C7 1.383(4) . no
C7 C8 1.399(5) . no
C8 C9 1.367(5) . no
C9 C10 1.399(3) . no
C10 C11 1.413(3) . no
C2 H2A 0.9800 . no
C3 H3B 0.9700 . no
C3 H3A 0.9700 . no
C4 H5 0.9300 . no
C6 H6 0.9300 . no
C7 H7 0.9300 . no
C8 H8 0.9300 . no
C9 H9 0.9300 . no
C12 C13 1.520(3) . no
C13 C14 1.514(3) . no
C14 C19 1.399(3) . no
C14 C15 1.387(3) . no
C15 C16 1.391(4) . no
C16 C17 1.379(4) . no
C17 C18 1.385(3) . no
C18 C19 1.379(3) . no
C13 H12A 0.9800 . no
C15 H13 0.9300 . no
C16 H14 0.9300 . no
C17 H15 0.9300 . no
C18 H16 0.9300 . no
C19 H17 0.9300 . no

loop_
_geom_contact_atom_site_label_1
_geom_contact_atom_site_label_2
_geom_contact_distance
_geom_contact_site_symmetry_2
_geom_contact_publ_flag
O1 O4 2.519(2) . no
O1 N1 2.870(2) 1_545 no
O1 C5 3.281(3) . no
O1 C12 3.252(3) . no
O2 N1 2.871(2) 4_647 no
O2 N1 2.681(3) . no
O3 O6 2.862(2) . no
O3 N1 2.951(2) 4_646 no
O3 O5 2.711(2) . no
O3 O6 3.079(3) 4_656 no
O3 C19 3.370(3) . no
O3 O6 2.818(3) 4_646 no
O4 C2 3.339(2) . no
O4 O1 2.519(2) . no
O4 C1 3.326(2) . no
O4 C11 3.154(3) . no
O4 C5 3.314(2) . no
O5 O3 2.711(2) . no
O5 C18 3.410(3) 1_565 no
O5 N1 2.997(2) 4_646 no
O5 O6 2.846(2) 4_656 no
O6 O3 3.079(3) 4_646 no
O6 O3 2.862(2) . no
O6 C1 3.319(3) . no
O6 O3 2.818(3) 4_656 no
O6 C12 2.852(3) 4_646 no
O6 C13 2.989(3) 4_646 no
O6 O5 2.846(2) 4_646 no
O7 N2 3.080(3) 2_757 no
O7 N2 3.080(3) . no
O1 H11 1.6400 . no
O1 H1A 1.9900 1_545 no
O2 H1B 2.4800 . no
O2 H1A 2.7100 1_545 no
O2 H12 2.6500 4_646 no
O2 H1C 2.7200 . no
O2 H1B 2.0300 4_647 no
O3 H22 1.9600 . no
O3 H17 2.8500 . no
O3 H12 2.8100 . no
O3 H21 1.9300 4_646 no
O3 H1C 2.1200 4_646 no
O4 H6 2.6800 1_545 no
O4 H2A 2.7000 . no
O5 H17 2.8800 . no
O5 H16 2.7700 1_565 no
O5 H1C 2.4200 4_646 no
O5 H3B 2.5300 1_554 no
O6 H12A 2.8400 4_646 no
O6 H2A 2.7100 4_646 no
O6 H12 2.0800 4_646 no
O7 H4 2.2700 . no
O7 H4 2.2700 2_757 no
N1 O2 2.871(2) 4_657 no
N1 O3 2.951(2) 4_656 no
N1 O5 2.997(2) 4_656 no
N1 O2 2.681(3) . no
N1 O1 2.870(2) 1_565 no
N2 O7 3.080(3) . no
N2 O7 3.080(3) . no
C1 O6 3.319(3) . no
C1 O4 3.326(2) . no
C2 O4 3.339(2) . no
C3 C18 3.510(3) 1_566 no
C5 O1 3.281(3) . no
C5 O4 3.314(2) . no
C11 O4 3.154(3) . no
C12 O6 2.852(3) 4_656 no
C12 O1 3.252(3) . no
C13 C18 3.595(4) 1_565 no
C13 O6 2.989(3) 4_656 no
C18 O5 3.410(3) 1_545 no
C18 C3 3.510(3) 1_544 no
C18 C13 3.595(4) 1_545 no
C19 O3 3.370(3) . no
C1 H1B 3.0500 4_647 no
C1 H1A 2.6600 1_545 no
C1 H11 2.5100 . no
C2 H11 2.7900 . no
C3 H16 2.8300 1_566 no
C5 H16 2.9900 1_566 no
C5 H11 3.0200 . no
C7 H31 2.7600 1_565 no
C8 H15 2.9200 2_766 no
C8 H31 2.5100 1_565 no
C8 H13 2.9200 . no
C9 H31 2.6900 1_565 no
C10 H31 3.0800 1_565 no
C11 H2A 3.0900 . no
C12 H21 2.6800 4_646 no
C12 H17 2.8700 . no
C12 H22 2.9400 . no
C12 H1C 2.9500 4_646 no
C13 H16 3.0900 1_565 no
C14 H5 2.9800 1_554 no
C15 H7 3.0300 1_545 no
C17 H8 3.0900 2_746 no
C18 H5 2.9400 1_554 no
C18 H12A 3.0500 1_545 no
C19 H5 2.8400 1_554 no
H1A C1 2.6600 1_565 no
H1A O2 2.7100 1_565 no
H1A O1 1.9900 1_565 no
H1A H3A 2.3000 . no
H1B C1 3.0500 4_657 no
H1B H3B 2.5500 . no
H1B O2 2.0300 4_657 no
H1B O2 2.4800 . no
H1C H12 2.5100 4_656 no
H1C O3 2.1200 4_656 no
H1C C12 2.9500 4_656 no
H1C O5 2.4200 4_656 no
H1C O2 2.7200 . no
H2A O6 2.7100 4_656 no
H2A C11 3.0900 . no
H2A H11 2.3600 . no
H2A O4 2.7000 . no
H3A H1A 2.3000 . no
H3B H16 2.4200 1_566 no
H3B H1B 2.5500 . no
H3B O5 2.5300 1_556 no
H4 H31 2.5900 . no
H4 O7 2.2700 . no
H4 O7 2.2700 . no
H5 C19 2.8400 1_556 no
H5 C18 2.9400 1_556 no
H5 C14 2.9800 1_556 no
H6 H11 2.5900 1_565 no
H6 O4 2.6800 1_565 no
H7 C15 3.0300 1_565 no
H8 C17 3.0900 2_766 no
H8 H15 2.3400 2_766 no
H9 H14 2.5500 2_756 no
H11 C1 2.5100 . no
H11 O1 1.6400 . no
H11 C5 3.0200 . no
H11 H6 2.5900 1_545 no
H11 C2 2.7900 . no
H11 H2A 2.3600 . no
H12 H1C 2.5100 4_646 no
H12 H21 2.5800 4_656 no
H12 O6 2.0800 4_656 no
H12 O2 2.6500 4_656 no
H12 O3 2.8100 . no
H12A O6 2.8400 4_656 no
H12A H13 2.3400 . no
H12A C18 3.0500 1_565 no
H13 C8 2.9200 . no
H13 H12A 2.3400 . no
H14 H9 2.5500 2_756 no
H15 C8 2.9200 2_746 no
H15 H8 2.3400 2_746 no
H16 C13 3.0900 1_545 no
H16 O5 2.7700 1_545 no
H16 C3 2.8300 1_544 no
H16 H3B 2.4200 1_544 no
H16 C5 2.9900 1_544 no
H17 O5 2.8800 . no
H17 O3 2.8500 . no
H17 C12 2.8700 . no
H21 O3 1.9300 4_656 no
H21 H12 2.5800 4_646 no
H21 C12 2.6800 4_656 no
H22 O3 1.9600 . no
H22 C12 2.9400 . no
H31 C7 2.7600 1_545 no
H31 C8 2.5100 1_545 no
H31 C9 2.6900 1_545 no
H31 C10 3.0800 1_545 no
H31 H4 2.5900 . no

loop_
_geom_hbond_atom_site_label_D
_geom_hbond_atom_site_label_H
_geom_hbond_atom_site_label_A
_geom_hbond_distance_DH
_geom_hbond_distance_HA
_geom_hbond_distance_DA
_geom_hbond_angle_DHA
_geom_hbond_site_symmetry_A
_geom_hbond_publ_flag
N1 H1A O1 0.8900 1.9900 2.870(2) 169.00 1_565 yes
N1 H1B O2 0.8900 2.0300 2.871(2) 158.00 4_657 yes
N1 H1C O3 0.8900 2.1200 2.951(2) 155.00 4_656 yes
N1 H1C O5 0.8900 2.4200 2.997(2) 123.00 4_656 yes
N2 H4 O7 0.8600 2.2700 3.080(3) 158.00 . yes
O4 H11 O1 0.8800 1.6400 2.519(2) 173.00 . yes
O5 H12 O6 0.9200 2.0800 2.846(2) 140.00 4_656 yes
O6 H21 O3 0.8900 1.9300 2.818(3) 172.00 4_656 yes
O6 H22 O3 0.9000 1.9600 2.862(2) 174.00 . yes
C3 H3B O5 0.9700 2.5300 3.496(2) 173.00 1_556 yes

loop_
_geom_torsion_atom_site_label_1
_geom_torsion_atom_site_label_2
_geom_torsion_atom_site_label_3
_geom_torsion_atom_site_label_4
_geom_torsion
_geom_torsion_publ_flag
C4 N2 C10 C9 -178.0(3) no
C10 N2 C4 C5 -0.8(3) no
C4 N2 C10 C11 1.1(3) no
O2 C1 C2 C3 95.4(2) yes
O1 C1 C2 N1 157.93(16) n
O1 C1 C2 C3 -83.4(2) n
O2 C1 C2 N1 -23.3(2) yes
N1 C2 C3 C5 -164.35(17) yes
C1 C2 C3 C5 75.9(2) yes
C2 C3 C5 C4 -102.3(2) yes
C2 C3 C5 C11 77.3(3) n
N2 C4 C5 C11 0.2(3) no
N2 C4 C5 C3 179.89(19) no
C3 C5 C11 C6 0.0(4) no
C4 C5 C11 C10 0.5(2) no
C3 C5 C11 C10 -179.2(2) no
C4 C5 C11 C6 179.7(2) no
C7 C6 C11 C10 1.8(3) no
C11 C6 C7 C8 -0.9(4) no
C7 C6 C11 C5 -177.3(3) no
C6 C7 C8 C9 -1.0(5) no
C7 C8 C9 C10 1.7(5) no
C8 C9 C10 C11 -0.7(4) no
C8 C9 C10 N2 178.4(3) no
N2 C10 C11 C5 -1.0(2) no
N2 C10 C11 C6 179.7(2) no
C9 C10 C11 C5 178.3(2) no
C9 C10 C11 C6 -1.1(4) no
O3 C12 C13 O5 23.0(3) yes
O3 C12 C13 C14 -96.2(2) yes
O4 C12 C13 O5 -157.88(19) n
O4 C12 C13 C14 83.0(2) n
O5 C13 C14 C15 116.2(2) n
O5 C13 C14 C19 -62.3(2) n
C12 C13 C14 C15 -123.5(2) yes
C12 C13 C14 C19 58.0(2) n
C13 C14 C15 C16 -177.6(2) n
C19 C14 C15 C16 0.9(3) n
C13 C14 C19 C18 178.06(19) n
C15 C14 C19 C18 -0.4(3) n
C14 C15 C16 C17 -0.1(4) n
C15 C16 C17 C18 -1.2(4) n
C16 C17 C18 C19 1.6(4) n
C17 C18 C19 C14 -0.9(3) no
